data_2241799
loop_
_publ_author_name
'Xu, Yu-Xing'
'Hu, Wei-Ji'
'Zhao, Guo-Liang'

_publ_section_title
;
 Crystal structure of methyl
 (<i>E</i>)-4-[2-(8-hydroxyquinolin-2-yl)vinyl]benzoate
;
_journal_coeditor_code SU5312
_journal_issue 9
_journal_name_full 'Acta Crystallographica Section E'
_journal_page_first 1251
_journal_page_last 1253
_journal_paper_doi 10.1107/S205698901601210X
_journal_volume 72
_journal_year 2016
_chemical_formula_iupac 'C19 H15 N O3'
_chemical_formula_moiety 'C19 H15 N O3'
_chemical_formula_sum 'C19 H15 N O3'
_chemical_formula_weight 305.32
_chemical_name_systematic
;
Methyl (<i>E</i>)-4-[2-(8-hydroxyquinolin-2-yl)vinyl]benzoate
;
_space_group_IT_number 14
_symmetry_cell_setting monoclinic
_symmetry_space_group_name_Hall '-P 2yn'
_symmetry_space_group_name_H-M 'P 1 21/n 1'
_atom_sites_solution_hydrogens geom
_atom_sites_solution_primary direct
_atom_sites_solution_secondary difmap
_audit_creation_method SHELXL-97
_cell_angle_alpha 90.00
_cell_angle_beta 96.260(2)
_cell_angle_gamma 90.00
_cell_formula_units_Z 4
_cell_length_a 12.0236(4)
_cell_length_b 9.7045(4)
_cell_length_c 13.2607(4)
_cell_measurement_reflns_used 1747
_cell_measurement_temperature 296(2)
_cell_measurement_theta_max 27.56
_cell_measurement_theta_min 2.17
_cell_volume 1538.07(9)
_computing_cell_refinement
;
SAINT (Bruker, 2005)
;
_computing_data_collection
;
SMART (Bruker, 2005)
;
_computing_data_reduction
;
SAINT (Bruker, 2005)
;
_computing_molecular_graphics
;
SHELXTL (Sheldrick, 2008) and Mercury (Macrae et al., 2008)
;
_computing_publication_material
;
SHELXL97 (Sheldrick, 2008) and PLATON (Spek, 2009)
;
_computing_structure_refinement
;
SHELXL97 (Sheldrick, 2008)
;
_computing_structure_solution
;
SHELXS97 (Sheldrick, 2008)
;
_diffrn_ambient_temperature 296(2)
_diffrn_measured_fraction_theta_full 0.986
_diffrn_measured_fraction_theta_max 0.986
_diffrn_measurement_device_type 'Bruker SMART CCD area-detector'
_diffrn_measurement_method 'phi and omega scans'
_diffrn_radiation_monochromator graphite
_diffrn_radiation_source 'fine-focus sealed tube'
_diffrn_radiation_type MoK\a
_diffrn_radiation_wavelength 0.71073
_diffrn_reflns_av_R_equivalents 0.0406
_diffrn_reflns_av_sigmaI/netI 0.0371
_diffrn_reflns_limit_h_max 14
_diffrn_reflns_limit_h_min -15
_diffrn_reflns_limit_k_max 12
_diffrn_reflns_limit_k_min -12
_diffrn_reflns_limit_l_max 17
_diffrn_reflns_limit_l_min -17
_diffrn_reflns_number 13068
_diffrn_reflns_theta_full 27.56
_diffrn_reflns_theta_max 27.56
_diffrn_reflns_theta_min 2.17
_diffrn_standards_decay_% 0
_exptl_absorpt_coefficient_mu 0.090
_exptl_absorpt_correction_T_max 0.996
_exptl_absorpt_correction_T_min 0.993
_exptl_absorpt_correction_type multi-scan
_exptl_absorpt_process_details
;
(SADABS; Bruker, 2005)
;
_exptl_crystal_colour yellow
_exptl_crystal_density_diffrn 1.319
_exptl_crystal_density_method 'not measured'
_exptl_crystal_description block
_exptl_crystal_F_000 640
_exptl_crystal_size_max 0.083
_exptl_crystal_size_mid 0.062
_exptl_crystal_size_min 0.045
_refine_diff_density_max 0.167
_refine_diff_density_min -0.180
_refine_ls_extinction_method none
_refine_ls_goodness_of_fit_ref 1.018
_refine_ls_hydrogen_treatment mixed
_refine_ls_matrix_type full
_refine_ls_number_parameters 217
_refine_ls_number_reflns 3511
_refine_ls_number_restraints 0
_refine_ls_restrained_S_all 1.018
_refine_ls_R_factor_all 0.0890
_refine_ls_R_factor_gt 0.0455
_refine_ls_shift/su_max 0.000
_refine_ls_shift/su_mean 0.000
_refine_ls_structure_factor_coef Fsqd
_refine_ls_weighting_details 'calc w=1/[\s^2^(Fo^2^)+(0.0631P)^2^+0.1091P] where P=(Fo^2^+2Fc^2^)/3'
_refine_ls_weighting_scheme calc
_refine_ls_wR_factor_gt 0.1130
_refine_ls_wR_factor_ref 0.1366
_reflns_number_gt 2049
_reflns_number_total 3511
_reflns_threshold_expression >2sigma(I)
_cod_data_source_file su5312sup1.cif
_cod_data_source_block I
_cod_original_sg_symbol_H-M ' P 21/n'
_cod_database_code 2241799

loop_
_symmetry_equiv_pos_as_xyz
'x, y, z'
'-x+1/2, y+1/2, -z+1/2'
'-x, -y, -z'
'x-1/2, -y-1/2, z-1/2'

loop_
_atom_site_type_symbol
_atom_site_label
_atom_site_fract_x
_atom_site_fract_y
_atom_site_fract_z
_atom_site_U_iso_or_equiv
_atom_site_adp_type
_atom_site_calc_flag
_atom_site_refinement_flags
_atom_site_occupancy
_atom_site_symmetry_multiplicity
N N1 0.87623(11) 0.22440(15) 0.17162(11) 0.0507(4) Uani d . 1 1
O O3 1.04463(12) 0.41136(15) 0.20030(12) 0.0678(4) Uani d . 1 1
C C19 0.97735(12) 0.17971(18) 0.21670(12) 0.0465(4) Uani d . 1 1
C C3 0.26628(13) 0.27214(18) -0.01100(13) 0.0496(4) Uani d . 1 1
C C14 0.99928(13) 0.04272(18) 0.24806(12) 0.0481(4) Uani d . 1 1
C C11 0.79264(13) 0.13449(18) 0.15909(12) 0.0491(4) Uani d . 1 1
O O2 0.07181(10) 0.24711(14) -0.02756(10) 0.0691(4) Uani d . 1 1
C C6 0.47912(13) 0.17659(19) 0.06283(12) 0.0508(4) Uani d . 1 1
C C13 0.90819(14) -0.04932(19) 0.23276(13) 0.0544(5) Uani d . 1 1
H H13A 0.9178 -0.1412 0.2517 0.065 Uiso calc R 1 1
C C18 1.06399(13) 0.27912(19) 0.23164(13) 0.0521(4) Uani d . 1 1
C C12 0.80665(14) -0.0046(2) 0.19061(13) 0.0549(5) Uani d . 1 1
H H12A 0.7464 -0.0651 0.1824 0.066 Uiso calc R 1 1
C C2 0.15483(14) 0.3263(2) -0.05173(14) 0.0574(5) Uani d . 1 1
O O1 0.14069(11) 0.42886(17) -0.10263(13) 0.0939(5) Uani d . 1 1
C C10 0.68606(13) 0.18748(19) 0.11050(13) 0.0550(5) Uani d . 1 1
H H10A 0.6873 0.2733 0.0795 0.066 Uiso calc R 1 1
C C9 0.58827(13) 0.1246(2) 0.10668(13) 0.0550(5) Uani d . 1 1
H H9A 0.5887 0.0370 0.1352 0.066 Uiso calc R 1 1
C C8 0.36132(14) 0.3354(2) -0.03918(13) 0.0587(5) Uani d . 1 1
H H8A 0.3541 0.4107 -0.0828 0.070 Uiso calc R 1 1
C C15 1.10686(14) 0.0073(2) 0.29359(13) 0.0581(5) Uani d . 1 1
H H15A 1.1226 -0.0831 0.3136 0.070 Uiso calc R 1 1
C C17 1.16678(14) 0.2423(2) 0.27826(15) 0.0611(5) Uani d . 1 1
H H17A 1.2229 0.3081 0.2901 0.073 Uiso calc R 1 1
C C7 0.46638(14) 0.2885(2) -0.00345(14) 0.0587(5) Uani d . 1 1
H H7A 0.5293 0.3318 -0.0237 0.070 Uiso calc R 1 1
C C4 0.27801(14) 0.15980(19) 0.05325(14) 0.0564(5) Uani d . 1 1
H H4A 0.2148 0.1156 0.0721 0.068 Uiso calc R 1 1
C C16 1.18752(15) 0.1057(2) 0.30817(14) 0.0641(5) Uani d . 1 1
H H16A 1.2581 0.0816 0.3387 0.077 Uiso calc R 1 1
C C5 0.38325(14) 0.11293(19) 0.08960(14) 0.0589(5) Uani d . 1 1
H H5A 0.3900 0.0372 0.1329 0.071 Uiso calc R 1 1
C C1 -0.04060(15) 0.2875(3) -0.06672(17) 0.0812(7) Uani d . 1 1
H H1B -0.0932 0.2228 -0.0445 0.122 Uiso calc R 1 1
H H1C -0.0470 0.2886 -0.1395 0.122 Uiso calc R 1 1
H H1D -0.0561 0.3777 -0.0421 0.122 Uiso calc R 1 1
H H3O 0.9748(17) 0.414(3) 0.178(2) 0.101(8) Uani d . 1 1

loop_
_atom_site_aniso_label
_atom_site_aniso_U_11
_atom_site_aniso_U_22
_atom_site_aniso_U_33
_atom_site_aniso_U_12
_atom_site_aniso_U_13
_atom_site_aniso_U_23
N1 0.0405(7) 0.0524(9) 0.0578(9) 0.0016(7) -0.0003(6) -0.0028(7)
O3 0.0509(8) 0.0541(8) 0.0935(10) -0.0052(7) -0.0140(8) 0.0047(7)
C19 0.0397(9) 0.0523(10) 0.0470(9) 0.0023(8) 0.0028(7) -0.0005(8)
C3 0.0447(9) 0.0557(11) 0.0471(9) 0.0034(8) -0.0015(7) -0.0011(8)
C14 0.0422(9) 0.0528(11) 0.0495(9) 0.0062(8) 0.0057(7) 0.0010(8)
C11 0.0412(9) 0.0503(10) 0.0549(10) 0.0016(8) 0.0005(7) -0.0059(8)
O2 0.0414(7) 0.0864(10) 0.0774(9) 0.0056(7) -0.0034(6) 0.0080(7)
C6 0.0445(9) 0.0530(10) 0.0529(10) 0.0011(8) -0.0034(7) -0.0051(8)
C13 0.0527(10) 0.0471(10) 0.0631(11) 0.0035(8) 0.0056(8) 0.0009(8)
C18 0.0430(9) 0.0531(11) 0.0590(10) 0.0007(8) 0.0007(8) 0.0001(9)
C12 0.0457(9) 0.0515(11) 0.0663(11) -0.0036(8) 0.0013(8) -0.0061(9)
C2 0.0447(10) 0.0687(13) 0.0575(11) 0.0050(10) 0.0003(8) -0.0010(10)
O1 0.0597(9) 0.0984(12) 0.1208(13) 0.0137(8) -0.0033(8) 0.0450(11)
C10 0.0468(10) 0.0530(11) 0.0637(11) 0.0046(8) -0.0011(8) -0.0015(9)
C9 0.0446(9) 0.0549(11) 0.0635(11) 0.0026(8) -0.0032(8) -0.0027(9)
C8 0.0521(10) 0.0638(12) 0.0586(11) 0.0015(9) -0.0004(8) 0.0133(9)
C15 0.0456(10) 0.0620(12) 0.0661(11) 0.0115(9) 0.0034(8) 0.0087(9)
C17 0.0424(10) 0.0680(13) 0.0713(12) -0.0049(9) -0.0011(8) -0.0012(10)
C7 0.0427(9) 0.0703(13) 0.0624(11) -0.0039(9) 0.0027(8) 0.0070(10)
C4 0.0436(9) 0.0584(11) 0.0657(11) -0.0046(8) -0.0005(8) 0.0035(9)
C16 0.0404(9) 0.0767(15) 0.0731(12) 0.0064(9) -0.0044(8) 0.0075(11)
C5 0.0495(10) 0.0554(11) 0.0691(12) -0.0004(8) -0.0054(8) 0.0110(9)
C1 0.0402(10) 0.1128(19) 0.0881(15) 0.0112(11) -0.0039(9) 0.0050(13)
H3O 0.039(13) 0.12(2) 0.14(2) -0.025(14) -0.010(13) 0.009(16)

loop_
_atom_type_symbol
_atom_type_description
_atom_type_scat_dispersion_real
_atom_type_scat_dispersion_imag
_atom_type_scat_source
C C 0.0033 0.0016 'International Tables Vol C Tables 4.2.6.8 and 6.1.1.4'
H H 0.0000 0.0000 'International Tables Vol C Tables 4.2.6.8 and 6.1.1.4'
N N 0.0061 0.0033 'International Tables Vol C Tables 4.2.6.8 and 6.1.1.4'
O O 0.0106 0.0060 'International Tables Vol C Tables 4.2.6.8 and 6.1.1.4'

loop_
_geom_angle_atom_site_label_1
_geom_angle_atom_site_label_2
_geom_angle_atom_site_label_3
_geom_angle
C11 N1 C19 118.15(15)
C18 O3 H3O 105.2(17)
N1 C19 C14 123.90(15)
N1 C19 C18 116.78(16)
C14 C19 C18 119.32(14)
C4 C3 C8 119.02(15)
C4 C3 C2 122.07(17)
C8 C3 C2 118.91(17)
C15 C14 C19 119.34(16)
C15 C14 C13 124.70(17)
C19 C14 C13 115.94(14)
N1 C11 C12 121.65(14)
N1 C11 C10 116.03(16)
C12 C11 C10 122.32(15)
C2 O2 C1 117.01(16)
C5 C6 C7 118.07(15)
C5 C6 C9 118.56(17)
C7 C6 C9 123.36(17)
C12 C13 C14 120.40(17)
C12 C13 H13A 119.8
C14 C13 H13A 119.8
O3 C18 C17 120.02(17)
O3 C18 C19 120.01(14)
C17 C18 C19 119.96(17)
C13 C12 C11 119.92(16)
C13 C12 H12A 120.0
C11 C12 H12A 120.0
O1 C2 O2 123.39(16)
O1 C2 C3 124.26(18)
O2 C2 C3 112.33(17)
C9 C10 C11 126.00(18)
C9 C10 H10A 117.0
C11 C10 H10A 117.0
C10 C9 C6 127.66(18)
C10 C9 H9A 116.2
C6 C9 H9A 116.2
C7 C8 C3 120.90(17)
C7 C8 H8A 119.5
C3 C8 H8A 119.5
C16 C15 C14 119.79(18)
C16 C15 H15A 120.1
C14 C15 H15A 120.1
C18 C17 C16 120.02(17)
C18 C17 H17A 120.0
C16 C17 H17A 120.0
C8 C7 C6 120.51(17)
C8 C7 H7A 119.7
C6 C7 H7A 119.7
C5 C4 C3 120.21(17)
C5 C4 H4A 119.9
C3 C4 H4A 119.9
C15 C16 C17 121.54(16)
C15 C16 H16A 119.2
C17 C16 H16A 119.2
C4 C5 C6 121.28(17)
C4 C5 H5A 119.4
C6 C5 H5A 119.4
O2 C1 H1B 109.5
O2 C1 H1C 109.5
H1B C1 H1C 109.5
O2 C1 H1D 109.5
H1B C1 H1D 109.5
H1C C1 H1D 109.5

loop_
_geom_bond_atom_site_label_1
_geom_bond_atom_site_label_2
_geom_bond_distance
N1 C11 1.328(2)
N1 C19 1.3657(19)
O3 C18 1.361(2)
O3 H3O 0.86(2)
C19 C14 1.409(2)
C19 C18 1.418(2)
C3 C4 1.381(2)
C3 C8 1.384(2)
C3 C2 1.485(2)
C14 C15 1.409(2)
C14 C13 1.411(2)
C11 C12 1.417(3)
C11 C10 1.463(2)
O2 C2 1.326(2)
O2 C1 1.448(2)
C6 C5 1.388(2)
C6 C7 1.395(3)
C6 C9 1.466(2)
C13 C12 1.357(2)
C13 H13A 0.9300
C18 C17 1.368(2)
C12 H12A 0.9300
C2 O1 1.204(2)
C10 C9 1.321(2)
C10 H10A 0.9300
C9 H9A 0.9300
C8 C7 1.377(2)
C8 H8A 0.9300
C15 C16 1.360(3)
C15 H15A 0.9300
C17 C16 1.398(3)
C17 H17A 0.9300
C7 H7A 0.9300
C4 C5 1.381(2)
C4 H4A 0.9300
C16 H16A 0.9300
C5 H5A 0.9300
C1 H1B 0.9600
C1 H1C 0.9600
C1 H1D 0.9600

loop_
_geom_hbond_atom_site_label_D
_geom_hbond_atom_site_label_H
_geom_hbond_atom_site_label_A
_geom_hbond_site_symmetry_A
_geom_hbond_distance_DH
_geom_hbond_distance_HA
_geom_hbond_distance_DA
_geom_hbond_angle_DHA
O3 H3O N1 . 0.86(2) 2.19(3) 2.715(2) 120(2)
O3 H3O O1 3_665 0.86(2) 2.23(2) 2.901(2) 136(2)
C5 H5A O3 2_645 0.93 2.57 3.437(2) 155
C7 H7A Cg3 4_565 0.93 2.99 3.605(2) 125
C8 H8A Cg1 4_565 0.93 2.93 3.559(2) 126
C15 H15A Cg2 2_645 0.93 2.83 3.639(2) 146

loop_
_geom_torsion_atom_site_label_1
_geom_torsion_atom_site_label_2
_geom_torsion_atom_site_label_3
_geom_torsion_atom_site_label_4
_geom_torsion
C11 N1 C19 C14 2.0(2)
C11 N1 C19 C18 -178.23(15)
N1 C19 C14 C15 179.78(15)
C18 C19 C14 C15 0.0(2)
N1 C19 C14 C13 -1.6(2)
C18 C19 C14 C13 178.58(15)
C19 N1 C11 C12 -0.4(2)
C19 N1 C11 C10 179.96(14)
C15 C14 C13 C12 178.19(17)
C19 C14 C13 C12 -0.3(2)
N1 C19 C18 O3 -0.9(2)
C14 C19 C18 O3 178.95(16)
N1 C19 C18 C17 178.64(16)
C14 C19 C18 C17 -1.6(2)
C14 C13 C12 C11 1.8(3)
N1 C11 C12 C13 -1.5(3)
C10 C11 C12 C13 178.16(16)
C1 O2 C2 O1 0.9(3)
C1 O2 C2 C3 -177.71(15)
C4 C3 C2 O1 175.11(19)
C8 C3 C2 O1 -5.6(3)
C4 C3 C2 O2 -6.3(3)
C8 C3 C2 O2 173.08(16)
N1 C11 C10 C9 -167.28(17)
C12 C11 C10 C9 13.1(3)
C11 C10 C9 C6 177.07(16)
C5 C6 C9 C10 -162.92(18)
C7 C6 C9 C10 16.0(3)
C4 C3 C8 C7 -0.5(3)
C2 C3 C8 C7 -179.86(16)
C19 C14 C15 C16 1.0(3)
C13 C14 C15 C16 -177.45(18)
O3 C18 C17 C16 -178.39(18)
C19 C18 C17 C16 2.1(3)
C3 C8 C7 C6 -0.6(3)
C5 C6 C7 C8 1.3(3)
C9 C6 C7 C8 -177.65(17)
C8 C3 C4 C5 0.8(3)
C2 C3 C4 C5 -179.85(16)
C14 C15 C16 C17 -0.5(3)
C18 C17 C16 C15 -1.1(3)
C3 C4 C5 C6 -0.1(3)
C7 C6 C5 C4 -1.0(3)
C9 C6 C5 C4 178.01(16)

_cod_database_fobs_code 2241799
